data_7225957
loop_
_publ_author_name
'Xu, Xinfang'
'Wang, Xiangbo'
'Dong, Kuiyong'
'Yan, Bin'
'Zhang, Cheng'
'Qiu, Lihua'

_publ_section_title
;
 NBS-Mediated dinitrogen extrusion of diazoacetamides under catalyst-free
 conditions: a practical access to the 3-bromooxindole derivatives
;
_journal_name_full 'RSC Adv.'
_journal_paper_doi 10.1039/C6RA16868J
_journal_year 2016
_chemical_formula_moiety 'C9 H8 Br N O'
_chemical_formula_sum 'C9 H8 Br N O'
_chemical_formula_weight 226.07
_chemical_name_systematic
; 
 ? 
;
_space_group_IT_number 14
_symmetry_cell_setting monoclinic
_symmetry_space_group_name_Hall '-P 2ybc'
_symmetry_space_group_name_H-M 'P 1 21/c 1'
_atom_sites_solution_hydrogens geom
_atom_sites_solution_primary direct
_atom_sites_solution_secondary difmap
_audit_creation_method SHELXL-97
_audit_update_record
;
2015-09-16 deposited with the CCDC.
2016-07-18 downloaded from the CCDC.
;
_cell_angle_alpha 90.00
_cell_angle_beta 97.327(3)
_cell_angle_gamma 90.00
_cell_formula_units_Z 8
_cell_length_a 12.9498(4)
_cell_length_b 8.2018(3)
_cell_length_c 16.5817(5)
_cell_measurement_reflns_used 3215
_cell_measurement_temperature 223(2)
_cell_measurement_theta_max 27.7390
_cell_measurement_theta_min 2.9520
_cell_volume 1746.79(10)
_computing_cell_refinement
;
CrysAlisPro, Agilent Technologies,
Version 1.171.36.32 (release 02-08-2013 CrysAlis171 .NET)
(compiled Aug  2 2013,16:46:58)
;
_computing_data_collection
;
CrysAlisPro, Agilent Technologies,
Version 1.171.36.32 (release 02-08-2013 CrysAlis171 .NET)
(compiled Aug  2 2013,16:46:58)
;
_computing_data_reduction
;
CrysAlisPro, Agilent Technologies,
Version 1.171.36.32 (release 02-08-2013 CrysAlis171 .NET)
(compiled Aug  2 2013,16:46:58)
;
_computing_structure_refinement 'SHELXL-97 (Sheldrick, 1997)'
_computing_structure_solution 'SHELXS-97 (Sheldrick, 1990)'
_diffrn_ambient_temperature 223(2)
_diffrn_measured_fraction_theta_full 0.999
_diffrn_measured_fraction_theta_max 0.999
_diffrn_measurement_device_type 'Xcalibur, Atlas, Gemini'
_diffrn_measurement_method '\w scans'
_diffrn_radiation_monochromator graphite
_diffrn_radiation_source 'fine-focus sealed tube'
_diffrn_radiation_type MoK\a
_diffrn_radiation_wavelength 0.71073
_diffrn_reflns_av_R_equivalents 0.0307
_diffrn_reflns_av_sigmaI/netI 0.0366
_diffrn_reflns_limit_h_max 15
_diffrn_reflns_limit_h_min -12
_diffrn_reflns_limit_k_max 9
_diffrn_reflns_limit_k_min -9
_diffrn_reflns_limit_l_max 20
_diffrn_reflns_limit_l_min -18
_diffrn_reflns_number 9227
_diffrn_reflns_theta_full 25.50
_diffrn_reflns_theta_max 25.50
_diffrn_reflns_theta_min 2.95
_exptl_absorpt_coefficient_mu 4.653
_exptl_absorpt_correction_T_max 0.4563
_exptl_absorpt_correction_T_min 0.2927
_exptl_absorpt_correction_type multi-scan
_exptl_absorpt_process_details 'Jacobson, R. (1998) Private communication'
_exptl_crystal_colour colourless
_exptl_crystal_density_diffrn 1.719
_exptl_crystal_density_method 'not measured'
_exptl_crystal_description block
_exptl_crystal_F_000 896
_exptl_crystal_size_max 0.35
_exptl_crystal_size_mid 0.30
_exptl_crystal_size_min 0.20
_refine_diff_density_max 0.418
_refine_diff_density_min -0.465
_refine_diff_density_rms 0.069
_refine_ls_extinction_method none
_refine_ls_goodness_of_fit_ref 1.039
_refine_ls_hydrogen_treatment constr
_refine_ls_matrix_type full
_refine_ls_number_parameters 219
_refine_ls_number_reflns 3239
_refine_ls_number_restraints 0
_refine_ls_restrained_S_all 1.039
_refine_ls_R_factor_all 0.0538
_refine_ls_R_factor_gt 0.0369
_refine_ls_shift/su_max 0.000
_refine_ls_shift/su_mean 0.000
_refine_ls_structure_factor_coef Fsqd
_refine_ls_weighting_details 'calc w=1/[\s^2^(Fo^2^)+(0.0352P)^2^+1.1240P] where P=(Fo^2^+2Fc^2^)/3'
_refine_ls_weighting_scheme calc
_refine_ls_wR_factor_gt 0.0799
_refine_ls_wR_factor_ref 0.0852
_reflns_number_gt 2525
_reflns_number_total 3239
_reflns_threshold_expression >2sigma(I)
_cod_data_source_file c6ra16868j2.cif
_cod_data_source_block g150806a
_cod_original_sg_symbol_H-M 'P 21/c'
_cod_database_code 7225957

loop_
_symmetry_equiv_pos_as_xyz
'x, y, z'
'-x, y+1/2, -z+1/2'
'-x, -y, -z'
'x, -y-1/2, z-1/2'

loop_
_atom_site_label
_atom_site_type_symbol
_atom_site_fract_x
_atom_site_fract_y
_atom_site_fract_z
_atom_site_U_iso_or_equiv
_atom_site_adp_type
_atom_site_occupancy
_atom_site_symmetry_multiplicity
_atom_site_calc_flag
_atom_site_refinement_flags
Br1 Br 0.32304(3) 0.45365(5) 0.15798(2) 0.04536(14) Uani 1 1 d .
Br2 Br 0.23145(3) 0.94609(5) 0.18893(2) 0.05252(15) Uani 1 1 d .
O1 O 0.1024(2) 0.4579(3) 0.23548(14) 0.0526(7) Uani 1 1 d .
O2 O 0.4762(2) 0.8573(4) 0.25011(14) 0.0523(7) Uani 1 1 d .
N1 N 0.0443(2) 0.3237(3) 0.11703(15) 0.0306(6) Uani 1 1 d .
N2 N 0.4846(2) 0.7943(3) 0.11643(16) 0.0345(7) Uani 1 1 d .
C1 C 0.1062(3) 0.4299(4) 0.16405(19) 0.0340(8) Uani 1 1 d .
C2 C 0.1810(3) 0.5048(4) 0.1102(2) 0.0334(8) Uani 1 1 d .
H2 H 0.1710 0.6243 0.1063 0.040 Uiso 1 1 calc R
C3 C 0.1502(2) 0.4267(4) 0.02938(18) 0.0287(7) Uani 1 1 d .
C4 C 0.1867(3) 0.4451(5) -0.0449(2) 0.0428(9) Uani 1 1 d .
H4 H 0.2422 0.5163 -0.0507 0.051 Uiso 1 1 calc R
C5 C 0.1393(3) 0.3558(5) -0.1112(2) 0.0485(10) Uani 1 1 d .
H5 H 0.1628 0.3668 -0.1622 0.058 Uiso 1 1 calc R
C6 C 0.0585(3) 0.2518(5) -0.1020(2) 0.0447(10) Uani 1 1 d .
H6 H 0.0279 0.1923 -0.1473 0.054 Uiso 1 1 calc R
C7 C 0.0208(3) 0.2318(4) -0.02830(19) 0.0350(8) Uani 1 1 d .
H7 H -0.0348 0.1607 -0.0227 0.042 Uiso 1 1 calc R
C8 C 0.0685(2) 0.3210(4) 0.03684(17) 0.0285(7) Uani 1 1 d .
C9 C -0.0355(3) 0.2249(5) 0.1480(2) 0.0505(10) Uani 1 1 d .
H9A H -0.0430 0.2586 0.2030 0.076 Uiso 1 1 calc R
H9B H -0.0154 0.1110 0.1480 0.076 Uiso 1 1 calc R
H9C H -0.1012 0.2394 0.1135 0.076 Uiso 1 1 calc R
C10 C 0.4457(3) 0.8721(4) 0.1781(2) 0.0369(8) Uani 1 1 d .
C11 C 0.3582(3) 0.9840(4) 0.1398(2) 0.0371(8) Uani 1 1 d .
H11 H 0.3798 1.0992 0.1480 0.044 Uiso 1 1 calc R
C12 C 0.3490(3) 0.9434(4) 0.0512(2) 0.0331(8) Uani 1 1 d .
C13 C 0.2830(3) 0.9992(5) -0.0143(2) 0.0440(9) Uani 1 1 d .
H13 H 0.2298 1.0739 -0.0072 0.053 Uiso 1 1 calc R
C14 C 0.2963(3) 0.9429(5) -0.0912(2) 0.0519(11) Uani 1 1 d .
H14 H 0.2517 0.9795 -0.1367 0.062 Uiso 1 1 calc R
C15 C 0.3740(3) 0.8343(5) -0.1013(2) 0.0522(11) Uani 1 1 d .
H15 H 0.3817 0.7978 -0.1539 0.063 Uiso 1 1 calc R
C16 C 0.4418(3) 0.7769(5) -0.0356(2) 0.0439(9) Uani 1 1 d .
H16 H 0.4951 0.7024 -0.0428 0.053 Uiso 1 1 calc R
C17 C 0.4277(3) 0.8337(4) 0.04031(19) 0.0319(8) Uani 1 1 d .
C18 C 0.5724(3) 0.6827(5) 0.1284(3) 0.0534(11) Uani 1 1 d .
H18A H 0.6050 0.6892 0.1843 0.080 Uiso 1 1 calc R
H18B H 0.6226 0.7121 0.0921 0.080 Uiso 1 1 calc R
H18C H 0.5481 0.5723 0.1166 0.080 Uiso 1 1 calc R

loop_
_atom_site_aniso_label
_atom_site_aniso_U_11
_atom_site_aniso_U_22
_atom_site_aniso_U_33
_atom_site_aniso_U_23
_atom_site_aniso_U_13
_atom_site_aniso_U_12
Br1 0.0310(2) 0.0439(2) 0.0578(2) -0.00161(19) -0.00734(16) -0.00045(17)
Br2 0.0425(2) 0.0635(3) 0.0554(2) -0.0164(2) 0.02122(18) -0.0036(2)
O1 0.0631(19) 0.067(2) 0.0284(13) -0.0122(13) 0.0069(12) 0.0054(15)
O2 0.0477(16) 0.0677(19) 0.0388(14) 0.0030(14) -0.0046(12) -0.0125(14)
N1 0.0315(15) 0.0337(16) 0.0275(13) 0.0019(13) 0.0078(11) -0.0033(13)
N2 0.0286(15) 0.0314(16) 0.0441(16) 0.0039(14) 0.0067(12) 0.0020(13)
C1 0.0349(19) 0.035(2) 0.0317(18) -0.0003(16) 0.0021(14) 0.0078(16)
C2 0.0284(18) 0.0298(18) 0.0414(18) -0.0010(16) 0.0016(15) 0.0050(15)
C3 0.0257(17) 0.0303(18) 0.0301(16) 0.0056(15) 0.0033(13) 0.0046(15)
C4 0.039(2) 0.045(2) 0.047(2) 0.0161(19) 0.0139(17) 0.0097(18)
C5 0.057(3) 0.063(3) 0.0266(17) 0.0089(19) 0.0105(17) 0.019(2)
C6 0.049(2) 0.052(2) 0.0305(18) -0.0048(18) -0.0054(16) 0.017(2)
C7 0.0332(19) 0.0327(19) 0.0377(19) -0.0039(16) -0.0005(15) 0.0054(16)
C8 0.0303(18) 0.0284(18) 0.0265(15) 0.0029(15) 0.0025(13) 0.0086(15)
C9 0.052(2) 0.052(2) 0.051(2) 0.005(2) 0.0194(19) -0.010(2)
C10 0.0284(18) 0.038(2) 0.044(2) -0.0009(18) 0.0034(15) -0.0109(17)
C11 0.034(2) 0.035(2) 0.0437(19) -0.0054(17) 0.0125(15) -0.0030(16)
C12 0.0299(18) 0.0326(19) 0.0374(18) -0.0006(16) 0.0063(14) -0.0029(16)
C13 0.035(2) 0.049(2) 0.048(2) 0.0059(19) 0.0042(17) 0.0011(18)
C14 0.049(3) 0.065(3) 0.039(2) 0.012(2) -0.0047(18) -0.014(2)
C15 0.062(3) 0.062(3) 0.035(2) -0.009(2) 0.0130(18) -0.023(2)
C16 0.047(2) 0.037(2) 0.052(2) -0.0061(19) 0.0227(18) -0.0066(18)
C17 0.0318(18) 0.0260(18) 0.0393(18) -0.0028(15) 0.0100(14) -0.0071(15)
C18 0.035(2) 0.049(3) 0.077(3) 0.014(2) 0.0111(19) 0.013(2)

loop_
_atom_type_symbol
_atom_type_description
_atom_type_scat_dispersion_real
_atom_type_scat_dispersion_imag
_atom_type_scat_source
C C 0.0033 0.0016 'International Tables Vol C Tables 4.2.6.8 and 6.1.1.4'
H H 0.0000 0.0000 'International Tables Vol C Tables 4.2.6.8 and 6.1.1.4'
N N 0.0061 0.0033 'International Tables Vol C Tables 4.2.6.8 and 6.1.1.4'
O O 0.0106 0.0060 'International Tables Vol C Tables 4.2.6.8 and 6.1.1.4'
Br Br -0.2901 2.4595 'International Tables Vol C Tables 4.2.6.8 and 6.1.1.4'

loop_
_geom_angle_atom_site_label_1
_geom_angle_atom_site_label_2
_geom_angle_atom_site_label_3
_geom_angle
C1 N1 C8 111.5(3)
C1 N1 C9 123.2(3)
C8 N1 C9 125.3(3)
C10 N2 C17 111.3(3)
C10 N2 C18 123.6(3)
C17 N2 C18 125.1(3)
O1 C1 N1 125.9(3)
O1 C1 C2 127.1(3)
N1 C1 C2 107.1(3)
C3 C2 C1 103.6(3)
C3 C2 Br1 113.7(2)
C1 C2 Br1 108.1(2)
C3 C2 H2 110.4
C1 C2 H2 110.4
Br1 C2 H2 110.4
C4 C3 C8 120.0(3)
C4 C3 C2 132.1(3)
C8 C3 C2 107.9(3)
C3 C4 C5 118.6(4)
C3 C4 H4 120.7
C5 C4 H4 120.7
C6 C5 C4 120.2(3)
C6 C5 H5 119.9
C4 C5 H5 119.9
C5 C6 C7 122.2(3)
C5 C6 H6 118.9
C7 C6 H6 118.9
C6 C7 C8 117.0(3)
C6 C7 H7 121.5
C8 C7 H7 121.5
C7 C8 C3 122.1(3)
C7 C8 N1 128.0(3)
C3 C8 N1 109.9(3)
N1 C9 H9A 109.5
N1 C9 H9B 109.5
H9A C9 H9B 109.5
N1 C9 H9C 109.5
H9A C9 H9C 109.5
H9B C9 H9C 109.5
O2 C10 N2 126.1(3)
O2 C10 C11 126.8(3)
N2 C10 C11 107.1(3)
C12 C11 C10 103.7(3)
C12 C11 Br2 114.2(2)
C10 C11 Br2 110.4(2)
C12 C11 H11 109.5
C10 C11 H11 109.5
Br2 C11 H11 109.5
C13 C12 C17 120.4(3)
C13 C12 C11 131.8(3)
C17 C12 C11 107.7(3)
C12 C13 C14 118.6(4)
C12 C13 H13 120.7
C14 C13 H13 120.7
C15 C14 C13 120.6(4)
C15 C14 H14 119.7
C13 C14 H14 119.7
C14 C15 C16 121.6(4)
C14 C15 H15 119.2
C16 C15 H15 119.2
C17 C16 C15 117.2(4)
C17 C16 H16 121.4
C15 C16 H16 121.4
C16 C17 C12 121.6(3)
C16 C17 N2 128.6(3)
C12 C17 N2 109.8(3)
N2 C18 H18A 109.5
N2 C18 H18B 109.5
H18A C18 H18B 109.5
N2 C18 H18C 109.5
H18A C18 H18C 109.5
H18B C18 H18C 109.5

loop_
_geom_bond_atom_site_label_1
_geom_bond_atom_site_label_2
_geom_bond_distance
Br1 C2 1.953(3)
Br2 C11 1.949(3)
O1 C1 1.214(4)
O2 C10 1.214(4)
N1 C1 1.361(4)
N1 C8 1.405(4)
N1 C9 1.456(4)
N2 C10 1.356(4)
N2 C17 1.416(4)
N2 C18 1.453(4)
C1 C2 1.528(5)
C2 C3 1.492(4)
C2 H2 0.9900
C3 C4 1.383(5)
C3 C8 1.386(4)
C4 C5 1.396(5)
C4 H4 0.9400
C5 C6 1.373(6)
C5 H5 0.9400
C6 C7 1.382(5)
C6 H6 0.9400
C7 C8 1.384(4)
C7 H7 0.9400
C9 H9A 0.9700
C9 H9B 0.9700
C9 H9C 0.9700
C10 C11 1.532(5)
C11 C12 1.495(5)
C11 H11 0.9900
C12 C13 1.373(5)
C12 C17 1.388(5)
C13 C14 1.387(5)
C13 H13 0.9400
C14 C15 1.370(6)
C14 H14 0.9400
C15 C16 1.391(5)
C15 H15 0.9400
C16 C17 1.376(5)
C16 H16 0.9400
C18 H18A 0.9700
C18 H18B 0.9700
C18 H18C 0.9700

loop_
_geom_torsion_atom_site_label_1
_geom_torsion_atom_site_label_2
_geom_torsion_atom_site_label_3
_geom_torsion_atom_site_label_4
_geom_torsion
C8 N1 C1 O1 179.5(3)
C9 N1 C1 O1 -1.3(5)
C8 N1 C1 C2 -0.9(4)
C9 N1 C1 C2 178.3(3)
O1 C1 C2 C3 -179.9(3)
N1 C1 C2 C3 0.6(3)
O1 C1 C2 Br1 59.1(4)
N1 C1 C2 Br1 -120.4(2)
C1 C2 C3 C4 178.7(3)
Br1 C2 C3 C4 -64.2(4)
C1 C2 C3 C8 -0.1(3)
Br1 C2 C3 C8 117.1(3)
C8 C3 C4 C5 0.1(5)
C2 C3 C4 C5 -178.5(3)
C3 C4 C5 C6 -0.2(5)
C4 C5 C6 C7 0.3(6)
C5 C6 C7 C8 -0.3(5)
C6 C7 C8 C3 0.2(5)
C6 C7 C8 N1 179.3(3)
C4 C3 C8 C7 -0.1(5)
C2 C3 C8 C7 178.8(3)
C4 C3 C8 N1 -179.4(3)
C2 C3 C8 N1 -0.5(4)
C1 N1 C8 C7 -178.3(3)
C9 N1 C8 C7 2.5(5)
C1 N1 C8 C3 0.9(4)
C9 N1 C8 C3 -178.3(3)
C17 N2 C10 O2 177.1(3)
C18 N2 C10 O2 -1.8(5)
C17 N2 C10 C11 -4.0(4)
C18 N2 C10 C11 177.1(3)
O2 C10 C11 C12 -175.8(3)
N2 C10 C11 C12 5.3(4)
O2 C10 C11 Br2 -53.1(4)
N2 C10 C11 Br2 128.0(2)
C10 C11 C12 C13 178.0(4)
Br2 C11 C12 C13 57.8(5)
C10 C11 C12 C17 -4.7(4)
Br2 C11 C12 C17 -124.9(3)
C17 C12 C13 C14 0.3(5)
C11 C12 C13 C14 177.2(4)
C12 C13 C14 C15 -0.2(6)
C13 C14 C15 C16 0.0(6)
C14 C15 C16 C17 0.0(6)
C15 C16 C17 C12 0.1(5)
C15 C16 C17 N2 179.5(3)
C13 C12 C17 C16 -0.3(5)
C11 C12 C17 C16 -177.9(3)
C13 C12 C17 N2 -179.8(3)
C11 C12 C17 N2 2.6(4)
C10 N2 C17 C16 -178.5(3)
C18 N2 C17 C16 0.4(5)
C10 N2 C17 C12 1.0(4)
C18 N2 C17 C12 179.8(3)
